data_7152987
loop_
_publ_author_name
'Rodier, Fabien'
'Parrain, Jean-Luc'
'Chouraqui, Ga\"elle'
'Commeiras, Laurent'

_publ_section_title
;
 First studies directed towards the diastereoselective synthesis of the
 BCD tricyclic core of brownin F.
;
_journal_issue 25
_journal_name_full 'Organic &amp; biomolecular chemistry'
_journal_page_first 4178
_journal_page_last 4185
_journal_paper_doi 10.1039/c3ob40363g
_journal_volume 11
_journal_year 2013
_chemical_absolute_configuration syn
_chemical_compound_source 'synthesis as described'
_chemical_formula_moiety 'C13 H14 O5'
_chemical_formula_sum 'C13 H14 O5'
_chemical_formula_weight 250.24
_space_group_IT_number 4
_symmetry_cell_setting monoclinic
_symmetry_Int_Tables_number 4
_symmetry_space_group_name_Hall 'P 2yb'
_symmetry_space_group_name_H-M 'P 1 21 1'
_atom_sites_solution_hydrogens geom
_atom_sites_solution_primary direct
_atom_sites_solution_secondary difmap
_audit_conform_dict_location ftp://ftp.iucr.org/pub/cif_core.dic
_audit_conform_dict_name cif_core.dic
_audit_conform_dict_version 2.4
_audit_creation_date 2010-03-02T16:27:30-00:00
_audit_creation_method 'WinGX routine CIF_UPDATE'
_audit_update_record
;
2012-10-19 # Formatted by publCIF
;
_cell_angle_alpha 90
_cell_angle_beta 94.451(1)
_cell_angle_gamma 90
_cell_formula_units_Z 2
_cell_length_a 8.6438(3)
_cell_length_b 7.4285(2)
_cell_length_c 8.7806(4)
_cell_measurement_reflns_used 5158
_cell_measurement_temperature 293(2)
_cell_measurement_theta_max 28.7
_cell_measurement_theta_min 2.33
_cell_measurement_wavelength 0.71073
_cell_volume 562.11(4)
_computing_molecular_graphics 'Ortep-3 for Windows (Farrugia, 1997)'
_computing_publication_material 'WinGX publication routines (Farrugia, 1999)'
_computing_structure_refinement 'SHELXL-97 (Sheldrick, 1997)'
_computing_structure_solution 'SHELXS-97 (Sheldrick, 1990)'
_diffrn_ambient_temperature 293(2)
_diffrn_measured_fraction_theta_full 0.957
_diffrn_measured_fraction_theta_max 0.957
_diffrn_measurement_device_type KappaCCD
_diffrn_measurement_method 'Omega + Phi scan'
_diffrn_radiation_monochromator graphite
_diffrn_radiation_probe x-ray
_diffrn_radiation_type MoK\a
_diffrn_radiation_wavelength 0.71073
_diffrn_reflns_av_R_equivalents 0.033
_diffrn_reflns_av_unetI/netI 0.0347
_diffrn_reflns_limit_h_max 11
_diffrn_reflns_limit_h_min 0
_diffrn_reflns_limit_k_max 9
_diffrn_reflns_limit_k_min 0
_diffrn_reflns_limit_l_max 11
_diffrn_reflns_limit_l_min -11
_diffrn_reflns_number 5158
_diffrn_reflns_theta_full 28.7
_diffrn_reflns_theta_max 28.7
_diffrn_reflns_theta_min 2.33
_diffrn_standards_number 0
_exptl_absorpt_coefficient_mu 0.114
_exptl_absorpt_correction_type none
_exptl_crystal_colour colourless
_exptl_crystal_density_diffrn 1.478
_exptl_crystal_density_method 'not measured'
_exptl_crystal_description prism
_exptl_crystal_F_000 264
_exptl_crystal_size_max 0.4
_exptl_crystal_size_mid 0.2
_exptl_crystal_size_min 0.04
_refine_diff_density_max 0.243
_refine_diff_density_min -0.297
_refine_diff_density_rms 0.076
_refine_ls_abs_structure_details 'Flack H D (1983), Acta Cryst. A39, 876-881'
_refine_ls_abs_structure_Flack 0.8(18)
_refine_ls_extinction_method none
_refine_ls_goodness_of_fit_ref 1.199
_refine_ls_hydrogen_treatment constr
_refine_ls_matrix_type full
_refine_ls_number_parameters 164
_refine_ls_number_reflns 1493
_refine_ls_number_restraints 1
_refine_ls_restrained_S_all 1.198
_refine_ls_R_factor_all 0.0569
_refine_ls_R_factor_gt 0.0434
_refine_ls_shift/su_max 0
_refine_ls_shift/su_mean 0
_refine_ls_structure_factor_coef Fsqd
_refine_ls_weighting_details 'calc w=1/[\s^2^(Fo^2^)+(0.0975P)^2^+0.0402P] where P=(Fo^2^+2Fc^2^)/3'
_refine_ls_weighting_scheme calc
_refine_ls_wR_factor_gt 0.1256
_refine_ls_wR_factor_ref 0.1548
_reflns_number_gt 1293
_reflns_number_total 1493
_reflns_threshold_expression >2sigma(I)
_cod_data_source_file c3ob40363g.txt
_cod_data_source_block fr93
_cod_original_sg_symbol_H-M 'P 21'
_cod_database_code 7152987

loop_
_symmetry_equiv_pos_as_xyz
'x, y, z'
'-x, y+1/2, -z'

loop_
_atom_site_label
_atom_site_type_symbol
_atom_site_fract_x
_atom_site_fract_y
_atom_site_fract_z
_atom_site_U_iso_or_equiv
_atom_site_adp_type
_atom_site_occupancy
_atom_site_symmetry_multiplicity
_atom_site_calc_flag
_atom_site_refinement_flags
C1 C 0.7731(3) 0.5894(4) 0.8241(3) 0.0289(6) Uani 1 1 d .
C2 C 0.9432(3) 0.6321(4) 0.8003(3) 0.0317(6) Uani 1 1 d .
H2 H 0.9555 0.7532 0.7587 0.038 Uiso 1 1 calc R
C3 C 1.0615(4) 0.5939(7) 0.9365(4) 0.0540(10) Uani 1 1 d .
H3A H 1.0948 0.7059 0.9856 0.065 Uiso 1 1 calc R
H3B H 1.0149 0.5191 1.011 0.065 Uiso 1 1 calc R
C4 C 1.1592(4) 0.4555(6) 0.7273(4) 0.0463(9) Uani 1 1 d .
H4A H 1.1863 0.3301 0.7135 0.056 Uiso 1 1 calc R
H4B H 1.2198 0.5289 0.6627 0.056 Uiso 1 1 calc R
C5 C 0.9868(3) 0.4846(4) 0.6875(3) 0.0328(6) Uani 1 1 d .
C6 C 0.9316(4) 0.5226(5) 0.5236(3) 0.0408(7) Uani 1 1 d .
H6 H 1.0007 0.561 0.4543 0.049 Uiso 1 1 calc R
C7 C 0.7823(4) 0.5003(5) 0.4803(3) 0.0424(7) Uani 1 1 d .
H7 H 0.7478 0.5174 0.3784 0.051 Uiso 1 1 calc R
C8 C 0.6679(4) 0.4479(4) 0.5933(4) 0.0389(7) Uani 1 1 d .
H8 H 0.6055 0.3452 0.5544 0.047 Uiso 1 1 calc R
C9 C 0.7502(3) 0.4021(4) 0.7501(3) 0.0327(6) Uani 1 1 d .
H9 H 0.687 0.3232 0.8097 0.039 Uiso 1 1 calc R
C10 C 0.6418(3) 0.7067(4) 0.7450(4) 0.0352(6) Uani 1 1 d .
C11 C 0.5304(4) 0.7317(6) 0.8691(4) 0.0489(9) Uani 1 1 d .
H11A H 0.5018 0.8575 0.8771 0.059 Uiso 1 1 calc R
H11B H 0.4368 0.6616 0.846 0.059 Uiso 1 1 calc R
C12 C 0.6134(4) 0.6688(5) 1.0145(4) 0.0389(7) Uani 1 1 d .
C13 C 0.6909(4) 0.8853(5) 0.6807(5) 0.0480(8) Uani 1 1 d .
H13A H 0.7596 0.8642 0.6017 0.072 Uiso 1 1 calc R
H13B H 0.7434 0.9554 0.7607 0.072 Uiso 1 1 calc R
H13C H 0.6009 0.9493 0.639 0.072 Uiso 1 1 calc R
O1 O 1.1880(3) 0.5058(5) 0.8813(3) 0.0583(8) Uani 1 1 d .
O2 O 0.9011(3) 0.3306(3) 0.7371(2) 0.0349(5) Uani 1 1 d .
O3 O 0.5686(2) 0.5968(4) 0.6240(3) 0.0449(6) Uani 1 1 d .
O4 O 0.7481(2) 0.5870(3) 0.9853(2) 0.0375(5) Uani 1 1 d .
O5 O 0.5732(3) 0.6765(4) 1.1417(3) 0.0518(7) Uani 1 1 d .

loop_
_atom_site_aniso_label
_atom_site_aniso_U_11
_atom_site_aniso_U_22
_atom_site_aniso_U_33
_atom_site_aniso_U_23
_atom_site_aniso_U_13
_atom_site_aniso_U_12
C1 0.0271(12) 0.0313(13) 0.0280(12) 0.0006(11) 0.0004(10) -0.0009(11)
C2 0.0278(12) 0.0311(15) 0.0359(14) -0.0046(10) 0.0004(10) -0.0011(10)
C3 0.0386(16) 0.076(3) 0.0454(18) -0.0226(19) -0.0134(14) 0.0177(18)
C4 0.0311(15) 0.061(2) 0.0461(18) -0.0146(16) -0.0019(13) 0.0085(14)
C5 0.0316(14) 0.0336(15) 0.0329(14) -0.0028(11) 0.0003(11) 0.0020(11)
C6 0.0491(17) 0.0453(18) 0.0281(14) 0.0019(13) 0.0037(13) 0.0025(14)
C7 0.0528(19) 0.0425(17) 0.0302(14) 0.0019(13) -0.0088(13) 0.0001(15)
C8 0.0384(15) 0.0361(17) 0.0402(16) -0.0039(12) -0.0101(12) -0.0023(12)
C9 0.0327(14) 0.0284(14) 0.0363(15) 0.0007(11) -0.0011(11) -0.0017(11)
C10 0.0305(14) 0.0321(15) 0.0421(15) 0.0004(12) -0.0038(12) 0.0030(11)
C11 0.0342(16) 0.058(2) 0.055(2) 0.0015(17) 0.0053(14) 0.0110(15)
C12 0.0340(14) 0.0363(16) 0.0473(17) -0.0018(14) 0.0086(13) -0.0047(12)
C13 0.0492(19) 0.0363(18) 0.056(2) 0.0109(14) -0.0096(16) 0.0008(14)
O1 0.0402(12) 0.087(2) 0.0455(13) -0.0228(14) -0.0128(10) 0.0220(14)
O2 0.0403(11) 0.0272(10) 0.0363(11) 0.0008(8) -0.0026(9) 0.0037(8)
O3 0.0357(11) 0.0453(13) 0.0503(13) -0.0049(11) -0.0177(10) 0.0038(10)
O4 0.0401(11) 0.0424(11) 0.0302(10) 0.0016(9) 0.0040(8) 0.0049(10)
O5 0.0517(14) 0.0586(17) 0.0476(14) -0.0062(12) 0.0188(12) -0.0052(12)

loop_
_atom_type_symbol
_atom_type_description
_atom_type_scat_dispersion_real
_atom_type_scat_dispersion_imag
_atom_type_scat_source
C C 0.0033 0.0016 'International Tables Vol C Tables 4.2.6.8 and 6.1.1.4'
H H 0 0 'International Tables Vol C Tables 4.2.6.8 and 6.1.1.4'
O O 0.0106 0.006 'International Tables Vol C Tables 4.2.6.8 and 6.1.1.4'

loop_
_geom_angle_atom_site_label_1
_geom_angle_atom_site_label_2
_geom_angle_atom_site_label_3
_geom_angle
O4 C1 C2 110.7(2)
O4 C1 C9 112.1(2)
C2 C1 C9 102.8(2)
O4 C1 C10 106.6(2)
C2 C1 C10 119.9(3)
C9 C1 C10 104.6(2)
C1 C2 C3 116.2(3)
C1 C2 C5 103.0(2)
C3 C2 C5 100.8(2)
C1 C2 H2 111.9
C3 C2 H2 111.9
C5 C2 H2 111.9
O1 C3 C2 108.0(3)
O1 C3 H3A 110.1
C2 C3 H3A 110.1
O1 C3 H3B 110.1
C2 C3 H3B 110.1
H3A C3 H3B 108.4
O1 C4 C5 106.3(3)
O1 C4 H4A 110.5
C5 C4 H4A 110.5
O1 C4 H4B 110.5
C5 C4 H4B 110.5
H4A C4 H4B 108.7
O2 C5 C6 107.7(2)
O2 C5 C4 109.5(3)
C6 C5 C4 118.6(3)
O2 C5 C2 102.2(2)
C6 C5 C2 113.9(3)
C4 C5 C2 103.7(2)
C7 C6 C5 118.6(3)
C7 C6 H6 120.7
C5 C6 H6 120.7
C6 C7 C8 121.1(3)
C6 C7 H7 119.4
C8 C7 H7 119.4
O3 C8 C7 110.9(3)
O3 C8 C9 104.1(2)
C7 C8 C9 111.4(3)
O3 C8 H8 110.1
C7 C8 H8 110.1
C9 C8 H8 110.1
O2 C9 C8 112.0(2)
O2 C9 C1 106.4(2)
C8 C9 C1 102.3(2)
O2 C9 H9 111.9
C8 C9 H9 111.9
C1 C9 H9 111.9
O3 C10 C13 109.9(3)
O3 C10 C11 109.3(3)
C13 C10 C11 111.8(3)
O3 C10 C1 106.0(2)
C13 C10 C1 116.2(3)
C11 C10 C1 103.3(3)
C12 C11 C10 106.6(3)
C12 C11 H11A 110.4
C10 C11 H11A 110.4
C12 C11 H11B 110.4
C10 C11 H11B 110.4
H11A C11 H11B 108.6
O5 C12 O4 120.9(3)
O5 C12 C11 129.0(3)
O4 C12 C11 110.0(3)
C10 C13 H13A 109.5
C10 C13 H13B 109.5
H13A C13 H13B 109.5
C10 C13 H13C 109.5
H13A C13 H13C 109.5
H13B C13 H13C 109.5
C3 O1 C4 112.0(2)
C9 O2 C5 102.9(2)
C8 O3 C10 109.8(2)
C12 O4 C1 112.0(2)

loop_
_geom_bond_atom_site_label_1
_geom_bond_atom_site_label_2
_geom_bond_distance
C1 O4 1.448(3)
C1 C2 1.534(4)
C1 C9 1.542(4)
C1 C10 1.552(4)
C2 C3 1.539(4)
C2 C5 1.543(4)
C2 H2 0.98
C3 O1 1.393(4)
C3 H3A 0.97
C3 H3B 0.97
C4 O1 1.406(4)
C4 C5 1.520(4)
C4 H4A 0.97
C4 H4B 0.97
C5 O2 1.448(4)
C5 C6 1.507(4)
C6 C7 1.327(5)
C6 H6 0.93
C7 C8 1.506(5)
C7 H7 0.93
C8 O3 1.439(4)
C8 C9 1.537(4)
C8 H8 0.98
C9 O2 1.421(4)
C9 H9 0.98
C10 O3 1.446(4)
C10 C13 1.515(5)
C10 C11 1.521(5)
C11 C12 1.491(5)
C11 H11A 0.97
C11 H11B 0.97
C12 O5 1.197(4)
C12 O4 1.355(4)
C13 H13A 0.96
C13 H13B 0.96
C13 H13C 0.96
